data_4083375
loop_
_publ_author_name
'Reyes-Lezama, Marisol'
'H\"opfl, Herbert'
'Z\'u\~niga-Villarreal, No\'e'

_publ_section_title
;
 Tricarbonyl[(1&#x2212;5-\h)-pentadienyl]manganese: A Source of
 Benzeneselenolatomanganese Derivatives of Diverse Nuclearity
;
_journal_issue 7
_journal_name_full Organometallics
_journal_page_first 1537
_journal_paper_doi 10.1021/om1000698
_journal_volume 29
_journal_year 2010
_chemical_formula_moiety 'C36 H20 Mn4 O12 Se4'
_chemical_formula_sum 'C36 H20 Mn4 O12 Se4'
_chemical_formula_weight 1180.12
_chemical_name_common 'Cubano Se'
_chemical_name_systematic
;

 tetrakis[(m3-Phenylselenido)-tricarbonyl-manganese]

;
_space_group_IT_number 15
_symmetry_cell_setting monoclinic
_symmetry_space_group_name_Hall '-C 2yc'
_symmetry_space_group_name_H-M 'C 1 2/c 1'
_atom_sites_solution_hydrogens geom
_atom_sites_solution_primary direct
_atom_sites_solution_secondary difmap
_audit_creation_method SHELXL-97
_cell_angle_alpha 90.00
_cell_angle_beta 109.0210(10)
_cell_angle_gamma 90.00
_cell_formula_units_Z 4
_cell_length_a 11.7204(10)
_cell_length_b 22.250(2)
_cell_length_c 16.7440(15)
_cell_measurement_reflns_used 7055
_cell_measurement_temperature 298(2)
_cell_measurement_theta_max 25.35
_cell_measurement_theta_min 2.24
_cell_volume 4128.1(6)
_computing_cell_refinement 'SMART V 5.625 (Bruker, 1999)'
_computing_data_collection 'SMART V 5.625 (Bruker, 1999)'
_computing_data_reduction 'SAINT V 7.34A (Bruker, 2006)'
_computing_molecular_graphics 'SHELXTL V 6.14 (Sheldrick, 2006)'
_computing_publication_material 'SHELXTL V 6.14 (Sheldrick, 2006)'
_computing_structure_refinement 'SHELXTL V 6.14 (Sheldrick, 2006)'
_computing_structure_solution 'SHELXTL V 6.14 (Sheldrick, 2006)'
_diffrn_ambient_temperature 298(2)
_diffrn_detector_area_resol_mean 0.83
_diffrn_measured_fraction_theta_full 0.999
_diffrn_measured_fraction_theta_max 0.999
_diffrn_measurement_device_type 'Bruker Smart APEX AXS CCD area detector'
_diffrn_measurement_method 'omega scans'
_diffrn_radiation_monochromator graphite
_diffrn_radiation_source 'fine-focus sealed tube'
_diffrn_radiation_type MoK\a
_diffrn_radiation_wavelength 0.71073
_diffrn_reflns_av_R_equivalents 0.0990
_diffrn_reflns_av_sigmaI/netI 0.0683
_diffrn_reflns_limit_h_max 13
_diffrn_reflns_limit_h_min -13
_diffrn_reflns_limit_k_max 26
_diffrn_reflns_limit_k_min -26
_diffrn_reflns_limit_l_max 19
_diffrn_reflns_limit_l_min -19
_diffrn_reflns_number 16188
_diffrn_reflns_theta_full 24.99
_diffrn_reflns_theta_max 24.99
_diffrn_reflns_theta_min 1.83
_exptl_absorpt_coefficient_mu 4.781
_exptl_absorpt_correction_T_max 0.4684
_exptl_absorpt_correction_T_min 0.2779
_exptl_absorpt_correction_type analytical
_exptl_absorpt_process_details 'SHELXTL V 6.14 (Sheldrick, 2006)'
_exptl_crystal_colour orange
_exptl_crystal_density_diffrn 1.899
_exptl_crystal_density_meas ?
_exptl_crystal_density_method 'not measured'
_exptl_crystal_description Prism
_exptl_crystal_F_000 2272
_exptl_crystal_size_max 0.40
_exptl_crystal_size_mid 0.20
_exptl_crystal_size_min 0.17
_refine_diff_density_max 0.644
_refine_diff_density_min -0.356
_refine_diff_density_rms 0.084
_refine_ls_extinction_method none
_refine_ls_goodness_of_fit_ref 0.881
_refine_ls_hydrogen_treatment constr
_refine_ls_matrix_type full
_refine_ls_number_parameters 273
_refine_ls_number_reflns 3625
_refine_ls_number_restraints 48
_refine_ls_restrained_S_all 0.877
_refine_ls_R_factor_all 0.0437
_refine_ls_R_factor_gt 0.0303
_refine_ls_shift/su_max 0.001
_refine_ls_shift/su_mean 0.000
_refine_ls_structure_factor_coef Fsqd
_refine_ls_weighting_details 'calc w=1/[\s^2^(Fo^2^)+(0.0140P)^2^] where P=(Fo^2^+2Fc^2^)/3'
_refine_ls_weighting_scheme calc
_refine_ls_wR_factor_gt 0.0635
_refine_ls_wR_factor_ref 0.0659
_reflns_number_gt 2675
_reflns_number_total 3625
_reflns_threshold_expression >2sigma(I)
_cod_data_source_file todoSe.cif
_cod_data_source_block 348zvn06
_cod_depositor_comments
;
The following automatic conversions were performed:

'_symmetry_cell_setting' value 'Monoclinic' changed to 'monoclinic'
according to
/usr/data/users/saulius/automatic-downloads/retrospective/ACS/lib/dictionaries/cif_core.dic
dictionary named 'cif_core.dic' version 2.4.2 from
2011-04-26.

'_exptl_absorpt_correction_type' value 'Analytical'
changed to 'analytical' according to
/usr/data/users/saulius/automatic-downloads/retrospective/ACS/lib/dictionaries/cif_core.dic
dictionary named 'cif_core.dic' version 2.4.2 from 2011-04-26.

Automatic conversion script
Id: cif_fix_values 2281 2013-09-26 08:29:07Z andrius 

The following automatic conversions were performed:

'_exptl_crystal_density_meas' value 'No' was changed to '?' - the
value is perceived as not measured.

Automatic conversion script
Id: cif_fix_values 3008 2015-01-20 13:52:24Z robertas 
;
_cod_original_cell_volume 4128.0(6)
_cod_original_sg_symbol_H-M C2/c
_cod_database_code 4083375
_solved_by 'Simon Hernandez-Ortega'

loop_
_symmetry_equiv_pos_as_xyz
'x, y, z'
'-x, y, -z+1/2'
'x+1/2, y+1/2, z'
'-x+1/2, y+1/2, -z+1/2'
'-x, -y, -z'
'x, -y, z-1/2'
'-x+1/2, -y+1/2, -z'
'x+1/2, -y+1/2, z-1/2'

loop_
_atom_site_label
_atom_site_type_symbol
_atom_site_fract_x
_atom_site_fract_y
_atom_site_fract_z
_atom_site_U_iso_or_equiv
_atom_site_adp_type
_atom_site_occupancy
_atom_site_symmetry_multiplicity
_atom_site_calc_flag
_atom_site_refinement_flags
_atom_site_disorder_assembly
_atom_site_disorder_group
Mn1 Mn 0.66947(5) 0.30933(2) 0.30632(3) 0.04156(16) Uani 1 1 d . . .
Mn2 Mn 0.51315(5) 0.43348(2) 0.13922(3) 0.04246(16) Uani 1 1 d . . .
Se1 Se 0.52148(3) 0.322167(15) 0.16084(2) 0.03812(12) Uani 1 1 d . . .
Se2 Se 0.64276(3) 0.420858(16) 0.29033(2) 0.04101(12) Uani 1 1 d . . .
C1 C 0.7960(4) 0.3062(2) 0.2690(3) 0.0680(12) Uani 1 1 d DU . .
O1 O 0.8727(12) 0.2908(13) 0.2421(11) 0.079(4) Uani 0.55(5) 1 d PDU A 1
O1A O 0.8785(14) 0.3194(16) 0.2465(14) 0.084(4) Uani 0.45(5) 1 d PDU A 2
C2 C 0.6644(4) 0.22880(19) 0.3126(2) 0.0644(12) Uani 1 1 d DU . .
O2 O 0.639(3) 0.1774(4) 0.3144(19) 0.078(4) Uani 0.52(7) 1 d PDU A 1
O2A O 0.689(4) 0.1772(5) 0.3229(18) 0.082(5) Uani 0.48(7) 1 d PDU A 2
O3 O 0.8129(3) 0.31424(13) 0.48727(18) 0.0760(9) Uani 1 1 d . A .
O4 O 0.3271(3) 0.43275(14) -0.02915(19) 0.0795(9) Uani 1 1 d . . .
O5 O 0.4973(3) 0.56573(14) 0.1398(2) 0.0907(11) Uani 1 1 d . . .
O6 O 0.7137(3) 0.42909(14) 0.0695(2) 0.0858(10) Uani 1 1 d . . .
C3 C 0.7597(4) 0.31217(16) 0.4174(3) 0.0487(9) Uani 1 1 d . . .
C4 C 0.4003(4) 0.43285(16) 0.0357(3) 0.0502(10) Uani 1 1 d . . .
C5 C 0.5049(4) 0.5141(2) 0.1402(3) 0.0593(11) Uani 1 1 d . . .
C6 C 0.6371(4) 0.43178(16) 0.0971(2) 0.0533(10) Uani 1 1 d . . .
C7 C 0.5501(3) 0.27395(16) 0.0728(2) 0.0455(9) Uani 1 1 d . . .
C8 C 0.6034(4) 0.21942(18) 0.0916(2) 0.0668(13) Uani 1 1 d . . .
H8 H 0.6246 0.2049 0.1466 0.080 Uiso 1 1 calc R . .
C9 C 0.6265(5) 0.1855(2) 0.0304(3) 0.0807(15) Uani 1 1 d . . .
H9 H 0.6611 0.1476 0.0435 0.097 Uiso 1 1 calc R . .
C10 C 0.5991(5) 0.2070(2) -0.0488(3) 0.0798(15) Uani 1 1 d . . .
H10 H 0.6158 0.1841 -0.0900 0.096 Uiso 1 1 calc R . .
C11 C 0.5472(5) 0.2619(2) -0.0687(3) 0.0797(15) Uani 1 1 d . . .
H11 H 0.5282 0.2764 -0.1236 0.096 Uiso 1 1 calc R . .
C12 C 0.5228(4) 0.29616(18) -0.0075(2) 0.0606(11) Uani 1 1 d . . .
H12 H 0.4881 0.3340 -0.0207 0.073 Uiso 1 1 calc R . .
C13 C 0.7884(3) 0.46905(18) 0.3272(2) 0.0530(10) Uani 1 1 d . . .
C14 C 0.7891(5) 0.5256(2) 0.3011(4) 0.110(2) Uani 1 1 d . . .
H14 H 0.7180 0.5437 0.2677 0.132 Uiso 1 1 calc R . .
C15 C 0.8969(6) 0.5572(3) 0.3241(4) 0.123(2) Uani 1 1 d . . .
H15 H 0.8964 0.5964 0.3047 0.148 Uiso 1 1 calc R . .
C16 C 0.9993(5) 0.5344(3) 0.3719(4) 0.105(2) Uani 1 1 d . . .
H16 H 1.0707 0.5563 0.3861 0.126 Uiso 1 1 calc R . .
C17 C 0.9968(5) 0.4793(3) 0.3988(5) 0.155(3) Uani 1 1 d . . .
H17 H 1.0675 0.4624 0.4348 0.186 Uiso 1 1 calc R . .
C18 C 0.8906(5) 0.4451(3) 0.3750(4) 0.124(2) Uani 1 1 d . . .
H18 H 0.8923 0.4055 0.3929 0.149 Uiso 1 1 calc R . .

loop_
_atom_site_aniso_label
_atom_site_aniso_U_11
_atom_site_aniso_U_22
_atom_site_aniso_U_33
_atom_site_aniso_U_23
_atom_site_aniso_U_13
_atom_site_aniso_U_12
Mn1 0.0463(3) 0.0489(3) 0.0319(3) 0.0017(2) 0.0161(3) 0.0074(3)
Mn2 0.0441(3) 0.0444(3) 0.0412(3) 0.0067(3) 0.0171(3) -0.0007(3)
Se1 0.0444(2) 0.0428(2) 0.03006(19) 0.00029(15) 0.01619(17) 0.00096(16)
Se2 0.0388(2) 0.0453(2) 0.0399(2) -0.00161(16) 0.01411(18) -0.00327(17)
C1 0.054(3) 0.111(4) 0.039(2) 0.009(2) 0.016(2) 0.024(3)
O1 0.059(4) 0.125(11) 0.059(4) -0.004(7) 0.027(3) 0.017(6)
O1A 0.069(5) 0.134(12) 0.060(5) 0.003(9) 0.037(5) 0.027(7)
C2 0.100(4) 0.056(2) 0.040(2) -0.002(2) 0.027(2) 0.011(2)
O2 0.111(12) 0.050(3) 0.072(7) 0.005(4) 0.030(9) 0.019(4)
O2A 0.109(13) 0.057(4) 0.069(6) 0.002(4) 0.011(10) 0.021(5)
O3 0.073(2) 0.104(2) 0.0402(17) 0.0022(16) 0.0036(17) 0.0181(18)
O4 0.074(2) 0.097(2) 0.0538(19) 0.0223(17) 0.0011(18) -0.0001(18)
O5 0.126(3) 0.050(2) 0.102(3) 0.0136(18) 0.045(2) 0.0038(19)
O6 0.081(2) 0.097(2) 0.103(3) 0.004(2) 0.063(2) -0.0084(19)
C3 0.048(2) 0.057(2) 0.044(2) 0.0013(19) 0.019(2) 0.0095(19)
C4 0.052(3) 0.051(2) 0.053(2) 0.014(2) 0.025(2) 0.0004(19)
C5 0.066(3) 0.060(3) 0.054(3) 0.011(2) 0.022(2) 0.000(2)
C6 0.060(3) 0.052(2) 0.049(2) 0.0063(19) 0.020(2) -0.005(2)
C7 0.045(2) 0.055(2) 0.041(2) -0.0106(18) 0.0209(19) -0.0074(19)
C8 0.095(4) 0.067(3) 0.041(2) -0.011(2) 0.026(2) 0.016(3)
C9 0.099(4) 0.081(3) 0.062(3) -0.019(3) 0.026(3) 0.023(3)
C10 0.096(4) 0.091(4) 0.068(3) -0.033(3) 0.047(3) -0.014(3)
C11 0.110(4) 0.093(4) 0.045(3) -0.014(3) 0.037(3) -0.025(3)
C12 0.081(3) 0.066(3) 0.038(2) -0.005(2) 0.023(2) -0.006(2)
C13 0.044(2) 0.058(3) 0.053(2) -0.002(2) 0.011(2) -0.014(2)
C14 0.076(4) 0.066(3) 0.155(6) 0.016(3) -0.006(4) -0.018(3)
C15 0.111(5) 0.082(4) 0.149(6) 0.013(4) 0.007(5) -0.050(4)
C16 0.066(4) 0.104(5) 0.127(5) 0.011(4) 0.004(4) -0.044(3)
C17 0.062(4) 0.135(6) 0.230(9) 0.043(6) -0.007(5) -0.028(4)
C18 0.056(3) 0.105(4) 0.182(7) 0.045(4) -0.003(4) -0.024(3)

loop_
_atom_type_symbol
_atom_type_description
_atom_type_scat_dispersion_real
_atom_type_scat_dispersion_imag
_atom_type_scat_source
C C 0.0033 0.0016 'International Tables Vol C Tables 4.2.6.8 and 6.1.1.4'
H H 0.0000 0.0000 'International Tables Vol C Tables 4.2.6.8 and 6.1.1.4'
O O 0.0106 0.0060 'International Tables Vol C Tables 4.2.6.8 and 6.1.1.4'
Se Se -0.0929 2.2259 'International Tables Vol C Tables 4.2.6.8 and 6.1.1.4'
Mn Mn 0.3368 0.7283 'International Tables Vol C Tables 4.2.6.8 and 6.1.1.4'

loop_
_geom_angle_atom_site_label_1
_geom_angle_atom_site_label_2
_geom_angle_atom_site_label_3
_geom_angle
_geom_angle_site_symmetry_1
_geom_angle_site_symmetry_3
C1 Mn1 C2 91.7(2) . .
C1 Mn1 C3 94.97(18) . .
C2 Mn1 C3 89.67(17) . .
C1 Mn1 Se1 171.63(13) . 2_655
C2 Mn1 Se1 92.99(15) . 2_655
C3 Mn1 Se1 92.02(12) . 2_655
C1 Mn1 Se1 93.14(13) . .
C2 Mn1 Se1 98.34(13) . .
C3 Mn1 Se1 168.43(12) . .
Se1 Mn1 Se1 79.29(2) 2_655 .
C1 Mn1 Se2 95.17(15) . .
C2 Mn1 Se2 171.41(16) . .
C3 Mn1 Se2 94.91(12) . .
Se1 Mn1 Se2 79.620(19) 2_655 .
Se1 Mn1 Se2 76.122(18) . .
C5 Mn2 C4 89.53(17) . .
C5 Mn2 C6 94.41(17) . .
C4 Mn2 C6 93.22(17) . .
C5 Mn2 Se2 93.33(13) . 2_655
C4 Mn2 Se2 91.86(12) . 2_655
C6 Mn2 Se2 170.77(12) . 2_655
C5 Mn2 Se1 170.83(13) . .
C4 Mn2 Se1 96.50(12) . .
C6 Mn2 Se1 92.14(12) . .
Se2 Mn2 Se1 79.629(18) 2_655 .
C5 Mn2 Se2 96.84(13) . .
C4 Mn2 Se2 168.97(12) . .
C6 Mn2 Se2 95.24(13) . .
Se2 Mn2 Se2 78.83(2) 2_655 .
Se1 Mn2 Se2 76.152(18) . .
C7 Se1 Mn1 119.67(11) . 2_655
C7 Se1 Mn2 116.52(11) . .
Mn1 Se1 Mn2 98.64(2) 2_655 .
C7 Se1 Mn1 116.10(11) . .
Mn1 Se1 Mn1 99.19(2) 2_655 .
Mn2 Se1 Mn1 103.64(2) . .
C13 Se2 Mn2 119.49(12) . 2_655
C13 Se2 Mn1 116.60(12) . .
Mn2 Se2 Mn1 98.42(2) 2_655 .
C13 Se2 Mn2 116.13(12) . .
Mn2 Se2 Mn2 99.70(2) 2_655 .
Mn1 Se2 Mn2 103.44(2) . .
O1 C1 O1A 31.5(9) . .
O1 C1 Mn1 165.1(15) . .
O1A C1 Mn1 163.4(18) . .
O2A C2 O2 26.9(13) . .
O2A C2 Mn1 165(2) . .
O2 C2 Mn1 167.9(19) . .
O3 C3 Mn1 177.9(4) . .
O4 C4 Mn2 178.7(4) . .
O5 C5 Mn2 178.7(4) . .
O6 C6 Mn2 177.9(4) . .
C8 C7 C12 119.6(4) . .
C8 C7 Se1 120.0(3) . .
C12 C7 Se1 120.3(3) . .
C7 C8 C9 120.6(4) . .
C7 C8 H8 119.7 . .
C9 C8 H8 119.7 . .
C10 C9 C8 119.9(4) . .
C10 C9 H9 120.0 . .
C8 C9 H9 120.0 . .
C9 C10 C11 120.5(4) . .
C9 C10 H10 119.8 . .
C11 C10 H10 119.8 . .
C10 C11 C12 119.9(4) . .
C10 C11 H11 120.0 . .
C12 C11 H11 120.0 . .
C7 C12 C11 119.4(4) . .
C7 C12 H12 120.3 . .
C11 C12 H12 120.3 . .
C18 C13 C14 118.6(4) . .
C18 C13 Se2 120.1(3) . .
C14 C13 Se2 121.1(3) . .
C13 C14 C15 119.4(5) . .
C13 C14 H14 120.3 . .
C15 C14 H14 120.3 . .
C16 C15 C14 123.0(5) . .
C16 C15 H15 118.5 . .
C14 C15 H15 118.5 . .
C15 C16 C17 117.0(5) . .
C15 C16 H16 121.5 . .
C17 C16 H16 121.5 . .
C16 C17 C18 121.9(6) . .
C16 C17 H17 119.1 . .
C18 C17 H17 119.1 . .
C13 C18 C17 120.1(5) . .
C13 C18 H18 120.0 . .
C17 C18 H18 120.0 . .

loop_
_geom_bond_atom_site_label_1
_geom_bond_atom_site_label_2
_geom_bond_distance
_geom_bond_site_symmetry_2
Mn1 C1 1.788(4) .
Mn1 C2 1.797(4) .
Mn1 C3 1.817(4) .
Mn1 Se1 2.4890(7) 2_655
Mn1 Se1 2.5038(6) .
Mn1 Se2 2.5046(7) .
Mn2 C5 1.796(5) .
Mn2 C4 1.805(4) .
Mn2 C6 1.810(5) .
Mn2 Se2 2.4930(6) 2_655
Mn2 Se1 2.5002(7) .
Mn2 Se2 2.5066(7) .
Se1 C7 1.938(3) .
Se1 Mn1 2.4890(7) 2_655
Se2 C13 1.938(4) .
Se2 Mn2 2.4930(6) 2_655
C1 O1 1.180(7) .
C1 O1A 1.183(7) .
C2 O2A 1.181(7) .
C2 O2 1.184(7) .
O3 C3 1.133(4) .
O4 C4 1.144(4) .
O5 C5 1.153(5) .
O6 C6 1.137(4) .
C7 C8 1.354(5) .
C7 C12 1.370(5) .
C8 C9 1.369(5) .
C8 H8 0.9300 .
C9 C10 1.346(6) .
C9 H9 0.9300 .
C10 C11 1.356(6) .
C10 H10 0.9300 .
C11 C12 1.380(5) .
C11 H11 0.9300 .
C12 H12 0.9300 .
C13 C18 1.317(6) .
C13 C14 1.332(6) .
C14 C15 1.386(6) .
C14 H14 0.9300 .
C15 C16 1.309(7) .
C15 H15 0.9300 .
C16 C17 1.309(8) .
C16 H16 0.9300 .
C17 C18 1.401(7) .
C17 H17 0.9300 .
C18 H18 0.9300 .

loop_
_geom_torsion_atom_site_label_1
_geom_torsion_atom_site_label_2
_geom_torsion_atom_site_label_3
_geom_torsion_atom_site_label_4
_geom_torsion
_geom_torsion_site_symmetry_1
_geom_torsion_site_symmetry_4
C5 Mn2 Se1 C7 -175.7(9) . .
C4 Mn2 Se1 C7 53.37(17) . .
C6 Mn2 Se1 C7 -40.12(18) . .
Se2 Mn2 Se1 C7 144.08(12) 2_655 .
Se2 Mn2 Se1 C7 -135.00(12) . .
C5 Mn2 Se1 Mn1 54.8(9) . 2_655
C4 Mn2 Se1 Mn1 -76.09(12) . 2_655
C6 Mn2 Se1 Mn1 -169.57(12) . 2_655
Se2 Mn2 Se1 Mn1 14.62(2) 2_655 2_655
Se2 Mn2 Se1 Mn1 95.55(2) . 2_655
C5 Mn2 Se1 Mn1 -46.9(9) . .
C4 Mn2 Se1 Mn1 -177.80(12) . .
C6 Mn2 Se1 Mn1 88.71(13) . .
Se2 Mn2 Se1 Mn1 -87.09(2) 2_655 .
Se2 Mn2 Se1 Mn1 -6.16(2) . .
C1 Mn1 Se1 C7 40.7(2) . .
C2 Mn1 Se1 C7 -51.43(19) . .
C3 Mn1 Se1 C7 175.2(6) . .
Se1 Mn1 Se1 C7 -142.91(12) 2_655 .
Se2 Mn1 Se1 C7 135.26(12) . .
C1 Mn1 Se1 Mn1 170.32(15) . 2_655
C2 Mn1 Se1 Mn1 78.19(14) . 2_655
C3 Mn1 Se1 Mn1 -55.2(6) . 2_655
Se1 Mn1 Se1 Mn1 -13.30(3) 2_655 2_655
Se2 Mn1 Se1 Mn1 -95.12(2) . 2_655
C1 Mn1 Se1 Mn2 -88.39(16) . .
C2 Mn1 Se1 Mn2 179.48(14) . .
C3 Mn1 Se1 Mn2 46.1(6) . .
Se1 Mn1 Se1 Mn2 87.997(19) 2_655 .
Se2 Mn1 Se1 Mn2 6.17(2) . .
C1 Mn1 Se2 C13 -42.94(18) . .
C2 Mn1 Se2 C13 174.6(8) . .
C3 Mn1 Se2 C13 52.52(18) . .
Se1 Mn1 Se2 C13 143.68(13) 2_655 .
Se1 Mn1 Se2 C13 -134.91(13) . .
C1 Mn1 Se2 Mn2 -172.03(13) . 2_655
C2 Mn1 Se2 Mn2 45.5(8) . 2_655
C3 Mn1 Se2 Mn2 -76.57(12) . 2_655
Se1 Mn1 Se2 Mn2 14.59(2) 2_655 2_655
Se1 Mn1 Se2 Mn2 96.00(2) . 2_655
C1 Mn1 Se2 Mn2 85.82(13) . .
C2 Mn1 Se2 Mn2 -56.7(8) . .
C3 Mn1 Se2 Mn2 -178.72(12) . .
Se1 Mn1 Se2 Mn2 -87.56(2) 2_655 .
Se1 Mn1 Se2 Mn2 -6.15(2) . .
C5 Mn2 Se2 C13 -50.81(19) . .
C4 Mn2 Se2 C13 -175.7(7) . .
C6 Mn2 Se2 C13 44.29(18) . .
Se2 Mn2 Se2 C13 -142.86(14) 2_655 .
Se1 Mn2 Se2 C13 135.20(14) . .
C5 Mn2 Se2 Mn2 78.99(13) . 2_655
C4 Mn2 Se2 Mn2 -45.9(6) . 2_655
C6 Mn2 Se2 Mn2 174.08(12) . 2_655
Se2 Mn2 Se2 Mn2 -13.07(3) 2_655 2_655
Se1 Mn2 Se2 Mn2 -95.00(2) . 2_655
C5 Mn2 Se2 Mn1 -179.85(13) . .
C4 Mn2 Se2 Mn1 55.2(6) . .
C6 Mn2 Se2 Mn1 -84.76(12) . .
Se2 Mn2 Se2 Mn1 88.090(19) 2_655 .
Se1 Mn2 Se2 Mn1 6.16(2) . .
C2 Mn1 C1 O1 13(4) . .
C3 Mn1 C1 O1 102(4) . .
Se1 Mn1 C1 O1 -111(4) 2_655 .
Se1 Mn1 C1 O1 -86(4) . .
Se2 Mn1 C1 O1 -162(4) . .
C2 Mn1 C1 O1A -174(4) . .
C3 Mn1 C1 O1A -84(4) . .
Se1 Mn1 C1 O1A 62(4) 2_655 .
Se1 Mn1 C1 O1A 88(4) . .
Se2 Mn1 C1 O1A 11(4) . .
C1 Mn1 C2 O2A 39(6) . .
C3 Mn1 C2 O2A -56(6) . .
Se1 Mn1 C2 O2A -148(6) 2_655 .
Se1 Mn1 C2 O2A 132(6) . .
Se2 Mn1 C2 O2A -179(6) . .
C1 Mn1 C2 O2 -153(7) . .
C3 Mn1 C2 O2 112(7) . .
Se1 Mn1 C2 O2 20(7) 2_655 .
Se1 Mn1 C2 O2 -59(7) . .
Se2 Mn1 C2 O2 -10(7) . .
C1 Mn1 C3 O3 173(100) . .
C2 Mn1 C3 O3 -95(10) . .
Se1 Mn1 C3 O3 -2(10) 2_655 .
Se1 Mn1 C3 O3 39(10) . .
Se2 Mn1 C3 O3 77(10) . .
C5 Mn2 C4 O4 -73(16) . .
C6 Mn2 C4 O4 -167(100) . .
Se2 Mn2 C4 O4 21(16) 2_655 .
Se1 Mn2 C4 O4 100(16) . .
Se2 Mn2 C4 O4 53(16) . .
C4 Mn2 C5 O5 27(16) . .
C6 Mn2 C5 O5 120(16) . .
Se2 Mn2 C5 O5 -65(16) 2_655 .
Se1 Mn2 C5 O5 -104(16) . .
Se2 Mn2 C5 O5 -144(16) . .
C5 Mn2 C6 O6 -150(11) . .
C4 Mn2 C6 O6 -60(11) . .
Se2 Mn2 C6 O6 63(11) 2_655 .
Se1 Mn2 C6 O6 36(11) . .
Se2 Mn2 C6 O6 113(11) . .
Mn1 Se1 C7 C8 -88.4(3) 2_655 .
Mn2 Se1 C7 C8 153.1(3) . .
Mn1 Se1 C7 C8 30.6(4) . .
Mn1 Se1 C7 C12 95.3(3) 2_655 .
Mn2 Se1 C7 C12 -23.2(4) . .
Mn1 Se1 C7 C12 -145.7(3) . .
C12 C7 C8 C9 -2.3(7) . .
Se1 C7 C8 C9 -178.6(4) . .
C7 C8 C9 C10 1.8(8) . .
C8 C9 C10 C11 -0.8(8) . .
C9 C10 C11 C12 0.3(8) . .
C8 C7 C12 C11 1.7(6) . .
Se1 C7 C12 C11 178.0(3) . .
C10 C11 C12 C7 -0.7(7) . .
Mn2 Se2 C13 C18 103.3(5) 2_655 .
Mn1 Se2 C13 C18 -14.8(5) . .
Mn2 Se2 C13 C18 -137.2(4) . .
Mn2 Se2 C13 C14 -80.6(4) 2_655 .
Mn1 Se2 C13 C14 161.3(4) . .
Mn2 Se2 C13 C14 38.9(5) . .
C18 C13 C14 C15 0.6(9) . .
Se2 C13 C14 C15 -175.5(5) . .
C13 C14 C15 C16 -1.0(11) . .
C14 C15 C16 C17 -0.7(12) . .
C15 C16 C17 C18 2.6(13) . .
C14 C13 C18 C17 1.3(10) . .
Se2 C13 C18 C17 177.5(6) . .
C16 C17 C18 C13 -3.1(13) . .
